data_7063313
loop_
_publ_author_name
'Jaiswal, Shubham'
'Rai, Nilesh'
'Chandra, Suryansh'
'Verma, Ashish'
'Gautam, Vibhav'
'Adhikari, Manu'
'Singh, Sanjay'
'Bharty, M. K.'

_publ_section_title
;
 Design, synthesis, and structural evaluation of metal complexes of
 azepane-1-carbodithioate for targeting human breast cancer: investigating
 cytotoxic activity against the MDA-MB-231 cell line
;
_journal_issue 30
_journal_name_full 'New Journal of Chemistry'
_journal_page_first 13589
_journal_page_last 13601
_journal_paper_doi 10.1039/D4NJ01878H
_journal_volume 48
_journal_year 2024
_chemical_formula_moiety 'C21 H35 Co1 N3 S6, 1[CH2Cl2]'
_chemical_formula_sum 'C22 H37 Cl2 Co N3 S6'
_chemical_formula_weight 665.794
_space_group_crystal_system monoclinic
_space_group_IT_number 14
_space_group_name_Hall '-P 2yn'
_space_group_name_H-M_alt 'P 1 21/n 1'
_symmetry_Int_Tables_number 14
_audit_creation_date 2024-05-21
_audit_creation_method
;
Olex2 1.5-dev
(compiled 2024.05.14 svn.rc2abdb5a for OlexSys, GUI svn.r6697)
;
_audit_update_record
;
2024-06-25 deposited with the CCDC.	2024-06-28 downloaded from the CCDC.
;
_cell_angle_alpha 90
_cell_angle_beta 91.005(10)
_cell_angle_gamma 90
_cell_formula_units_Z 4
_cell_length_a 12.0012(12)
_cell_length_b 15.8404(16)
_cell_length_c 16.6915(16)
_cell_measurement_reflns_used 2599
_cell_measurement_temperature 290(2)
_cell_measurement_theta_max 21.8970
_cell_measurement_theta_min 2.8320
_cell_volume 3172.6(5)
_computing_cell_refinement 'CrysAlisPro 1.171.39.7f (Rigaku OD, 2015)'
_computing_data_collection 'CrysAlisPro 1.171.39.7f (Rigaku OD, 2015)'
_computing_data_reduction 'CrysAlisPro 1.171.39.7f (Rigaku OD, 2015)'
_computing_molecular_graphics 'Olex2 1.5-dev (Dolomanov et al., 2009)'
_computing_publication_material 'Olex2 1.5-dev (Dolomanov et al., 2009)'
_computing_structure_refinement 'olex2.refine 1.5-dev (Bourhis et al., 2015)'
_computing_structure_solution 'SHELXS-97 (Sheldrick, 1990)'
_diffrn_ambient_temperature 290(2)
_diffrn_measured_fraction_theta_full 0.9924
_diffrn_measured_fraction_theta_max 0.9924
_diffrn_measurement_details
;
List of Runs (angles in degrees, time in seconds):

  # Type    Start    End  Width  t~exp~   \w     \q     \k     \f   Frames
#--------------------------------------------------------------------------
  1  \w    -69.00 118.20   0.30   15.00    --   29.89  54.00  30.00  624
  2  \w    -68.00  50.20   0.30   15.00    --   29.89  54.00  30.00  394
;
_diffrn_measurement_device 'two-circle diffractometer'
_diffrn_measurement_device_type 'XtaLAB Mini (ROW)'
_diffrn_measurement_method '\w scans'
_diffrn_radiation_type 'Mo K\a'
_diffrn_radiation_wavelength 0.71073
_diffrn_reflns_av_R_equivalents 0.0281
_diffrn_reflns_av_unetI/netI 0.0336
_diffrn_reflns_Laue_measured_fraction_full 0.9924
_diffrn_reflns_Laue_measured_fraction_max 0.9924
_diffrn_reflns_limit_h_max 9
_diffrn_reflns_limit_h_min -14
_diffrn_reflns_limit_k_max 18
_diffrn_reflns_limit_k_min -18
_diffrn_reflns_limit_l_max 19
_diffrn_reflns_limit_l_min -15
_diffrn_reflns_number 15246
_diffrn_reflns_point_group_measured_fraction_full 0.9924
_diffrn_reflns_point_group_measured_fraction_max 0.9924
_diffrn_reflns_theta_full 25.0515
_diffrn_reflns_theta_max 25.05
_diffrn_reflns_theta_min 2.57
_exptl_absorpt_coefficient_mu 1.121
_exptl_absorpt_correction_T_max 1.00000
_exptl_absorpt_correction_T_min 0.54601
_exptl_absorpt_correction_type multi-scan
_exptl_absorpt_process_details
;
CrysAlisPro 1.171.39.7f (Rigaku Oxford Diffraction, 2015)
Empirical absorption correction using spherical harmonics,
 implemented in SCALE3 ABSPACK scaling algorithm.
;
_exptl_crystal_colour 'metallic dark blue'
_exptl_crystal_colour_lustre metallic
_exptl_crystal_colour_modifier dark
_exptl_crystal_colour_primary blue
_exptl_crystal_density_diffrn 1.394
_exptl_crystal_density_method 'not measured'
_exptl_crystal_description block
_exptl_crystal_F_000 1394.063
_exptl_crystal_size_max 0.2
_exptl_crystal_size_mid 0.2
_exptl_crystal_size_min 0.2
_refine_diff_density_max 0.4632
_refine_diff_density_min -0.4081
_refine_diff_density_rms 0.0828
_refine_ls_d_res_high 0.8392
_refine_ls_d_res_low 7.9202
_refine_ls_goodness_of_fit_ref 1.0836
_refine_ls_hydrogen_treatment constr
_refine_ls_matrix_type full
_refine_ls_number_constraints 105
_refine_ls_number_parameters 407
_refine_ls_number_reflns 5578
_refine_ls_number_restraints 522
_refine_ls_restrained_S_all 1.0327
_refine_ls_R_factor_all 0.0778
_refine_ls_R_factor_gt 0.0525
_refine_ls_shift/su_max -0.0010
_refine_ls_shift/su_mean 0.0001
_refine_ls_structure_factor_coef Fsqd
_refine_ls_weighting_details 'w=1/[\s^2^(Fo^2^)+(0.0900P)^2^+1.5013P] where P=(Fo^2^+2Fc^2^)/3'
_refine_ls_weighting_scheme calc
_refine_ls_wR_factor_gt 0.1470
_refine_ls_wR_factor_ref 0.1772
_reflns_Friedel_coverage 0.0
_reflns_limit_h_max 11
_reflns_limit_h_min -14
_reflns_limit_k_max 18
_reflns_limit_k_min 0
_reflns_limit_l_max 19
_reflns_limit_l_min -10
_reflns_number_gt 3816
_reflns_number_total 5578
_reflns_threshold_expression I>=2u(I)
_cod_data_source_file d4nj01878h2.cif
_cod_data_source_block j3
_cod_depositor_comments 'Adding full bibliography for 7063310--7063313.cif.'
_cod_original_formula_sum 'C22 H37 Cl2 Co1 N3 S6'
_cod_database_code 7063313
_olex2_refinement_description
;
1. Fixed Uiso
 At 1.2 times of:
  All C(H,H) groups, All C(H,H,H,H) groups
2. Rigid body (RIGU) restrains
 Co01, S007, S004, S006, S002, S005, S003, C8, C15, C7, N00B, N009, N00C, C14,
 C9, C16, C21, C1, C6, C13, C10, C17, C20, C2, C5, C12, C11, C18, C19, C3, C4
 with sigma for 1-2 distances of 0.004 and sigma for 1-3 distances of 0.004
 S005, Co01, S007, S004, S006, S002, S003, C8, C15, C7, N00B, N009, N00C, C14,
 C9, C16, C21, C1A, C6A, C13A, C10A, C17a, C20a, C2A, C5A, C12A, C11A, C18a,
 C19a, C3A, C4A
 with sigma for 1-2 distances of 0.004 and sigma for 1-3 distances of 0.004
3. Others
 Fixed Sof: H14(0.5) H14c(0.5) H14d(0.5) H9aa(0.5) H9ab(0.5) H9bc(0.5)
 H9bd(0.5) H16(0.5) C1(0.5) H1a(0.5) H1b(0.5) C2(0.5) H2a(0.5) H2b(0.5) C3(0.5)
 H3a(0.5) H3b(0.5) C4(0.5) H4a(0.5) H4b(0.5) C5(0.5) H5a(0.5) H5b(0.5) C6(0.5)
 H6a(0.5) H6b(0.5) C1A(0.5) H1Aa(0.5) H1Ab(0.5) C2A(0.5) C3A(0.5) H3Aa(0.5)
 H3Ab(0.5) C4A(0.5) H4Aa(0.5) H4Ab(0.5) C10(0.5) H10a(0.5) H10b(0.5) C13(0.5)
 H13(0.5) C12(0.5) H12a(0.5) H12b(0.5) C11(0.5) H11a(0.5) H11b(0.5) C10A(0.5)
 H10c(0.5) H10d(0.5) C13A(0.5) H13c(0.5) H13d(0.5) C11A(0.5) H11c(0.5)
 C12A(0.5) H12c(0.5) C5A(0.5) H5Aa(0.5) H5Ab(0.5) C6A(0.5) H6Aa(0.5) H6Ab(0.5)
 H17c(0.5) H16a(0.5) H16b(0.5) H16c(0.5) H16d(0.5) H21a(0.5) H21b(0.5)
 H21c(0.5) H21d(0.5) C17(0.5) H17a(0.5) H17b(0.5) C18(0.5) H18a(0.5) H18b(0.5)
 C19(0.5) H19a(0.5) H19b(0.5) C20(0.5) H20a(0.5) H20b(0.5) C17a(0.5) H17c(0.5)
 H17d(0.5) C18a(0.5) H18c(0.5) H18d(0.5) C19a(0.5) H19c(0.5) H19d(0.5)
 C20a(0.5) H20c(0.5) H20d(0.5) H14a(0.5) H14b(0.5) H13a(0.5) H13b(0.5)
 H11c(0.5) H11d(0.5) H12c(0.5) H12d(0.5)
4.a Secondary CH2 refined with riding coordinates:
 C14(H14c,H14d), C9(H9aa,H9ab), C9(H9bc,H9bd), C1(H1a,H1b), C2(H2a,H2b),
 C3(H3a,H3b), C4(H4a,H4b), C5(H5a,H5b), C6(H6a,H6b), C1A(H1Aa,H1Ab), C3A(H3Aa,
 H3Ab), C4A(H4Aa,H4Ab), C10(H10a,H10b), C12(H12a,H12b), C11(H11a,H11b),
 C10A(H10c,H10d), C13A(H13c,H13d), C5A(H5Aa,H5Ab), C6A(H6Aa,H6Ab), C16(H16a,
 H16b), C16(H16c,H16d), C21(H21a,H21b), C21(H21c,H21d), C17(H17a,H17b),
 C18(H18a,H18b), C19(H19a,H19b), C20(H20a,H20b), C17a(H17c,H17d), C18a(H18c,
 H18d), C19a(H19c,H19d), C20a(H20c,H20d), C14(H14a,H14b), C13(H13a,H13b),
 C11A(H11c,H11d), C12A(H12c,H12d)
;
_smtbx_masks_void_probe_radius 1.1
_smtbx_masks_void_truncation_radius 1.1
_platon_squeeze_void_probe_radius 1.20
_olex2_submission_special_instructions 'No special instructions were received'
_oxdiff_exptl_absorpt_empirical_details
;
Empirical correction (ABSPACK) includes:
- Absorption correction using spherical harmonics
- Frame scaling
;
_oxdiff_exptl_absorpt_empirical_full_max 1.828
_oxdiff_exptl_absorpt_empirical_full_min 0.670

loop_
_space_group_symop_id
_space_group_symop_operation_xyz
1 x,y,z
2 -x+1/2,y+1/2,-z+1/2
3 -x,-y,-z
4 x-1/2,-y-1/2,z-1/2

loop_
_atom_site_label
_atom_site_type_symbol
_atom_site_fract_x
_atom_site_fract_y
_atom_site_fract_z
_atom_site_U_iso_or_equiv
_atom_site_adp_type
_atom_site_occupancy
_atom_site_refinement_flags_posn
_atom_site_refinement_flags_adp
_atom_site_refinement_flags_occupancy
_atom_site_disorder_group
Co01 Co 0.67461(5) 0.75082(3) 0.53296(3) 0.0586(3) Uani 1.000(3) . U . .
S002 S 0.64270(10) 0.87282(7) 0.60075(6) 0.0679(3) Uani 1.000000 . U . .
S003 S 0.49393(9) 0.70661(7) 0.52932(7) 0.0672(3) Uani 1.000000 . U . .
S004 S 0.65738(10) 0.84836(8) 0.43455(6) 0.0697(3) Uani 1.000000 . U . .
S005 S 0.86341(10) 0.76428(7) 0.53904(7) 0.0685(3) Uani 1.000000 . U . .
S006 S 0.72465(9) 0.67234(7) 0.64181(7) 0.0687(3) Uani 1.000000 . U . .
S007 S 0.67739(10) 0.64186(8) 0.44572(7) 0.0723(3) Uani 1.000000 . U . .
N00B N 0.4707(3) 0.5781(2) 0.4241(2) 0.0671(9) Uani 1.000000 . U . .
N00C N 0.9482(3) 0.6754(2) 0.6630(2) 0.0741(10) Uani 1.000000 . U . .
N009 N 0.6485(3) 1.0041(2) 0.4987(2) 0.0695(9) Uani 1.000000 . U . .
C8 C 0.5369(4) 0.6337(3) 0.4606(2) 0.0609(10) Uani 1.000000 . U . .
C15 C 0.6480(3) 0.9219(3) 0.5096(2) 0.0635(10) Uani 1.000000 . U . .
C7 C 0.8592(3) 0.6997(3) 0.6208(2) 0.0626(10) Uani 1.000000 . U . .
C14 C 0.3504(4) 0.5773(3) 0.4382(3) 0.0798(12) Uani 1.000000 . U . .
H14c H 0.3209(4) 0.5217(3) 0.4260(3) 0.0958(15) Uiso 0.500000 R . P 2
H14d H 0.3372(4) 0.5888(3) 0.4943(3) 0.0958(15) Uiso 0.500000 R . P 2
C9 C 0.5118(5) 0.5235(3) 0.3613(3) 0.0828(13) Uani 1.000000 . U . .
H9aa H 0.5875(5) 0.5062(3) 0.3742(3) 0.0993(16) Uiso 0.500000 R . P 1
H9ab H 0.4658(5) 0.4733(3) 0.3574(3) 0.0993(16) Uiso 0.500000 R . P 1
H9bc H 0.5926(5) 0.5233(3) 0.3639(3) 0.0993(16) Uiso 0.500000 R . P 2
H9bd H 0.4866(5) 0.4663(3) 0.3713(3) 0.0993(16) Uiso 0.500000 R . P 2
C16 C 0.6510(5) 1.0625(3) 0.5653(3) 0.0892(14) Uani 1.000000 . U . .
H16a H 0.6042(5) 1.0413(3) 0.6076(3) 0.1071(17) Uiso 0.500000 R . P 1
H16b H 0.6217(5) 1.1167(3) 0.5480(3) 0.1071(17) Uiso 0.500000 R . P 1
C21 C 0.6636(4) 1.0400(3) 0.4193(3) 0.0887(14) Uani 1.000000 . U . .
H21a H 0.6159(4) 1.0891(3) 0.4128(3) 0.1065(17) Uiso 0.500000 R . P 1
H21b H 0.6416(4) 0.9988(3) 0.3790(3) 0.1065(17) Uiso 0.500000 R . P 1
H21c H 0.6375(4) 1.0980(3) 0.4195(3) 0.1065(17) Uiso 0.500000 R . P 2
H21d H 0.6176(4) 1.0090(3) 0.3811(3) 0.1065(17) Uiso 0.500000 R . P 2
C1 C 1.0602(18) 0.7004(13) 0.6490(18) 0.077(4) Uani 0.500000 . U P 1
H1a H 1.0630(18) 0.7604(13) 0.6374(18) 0.092(5) Uiso 0.500000 R . P 1
H1b H 1.1060(18) 0.6897(13) 0.6964(18) 0.092(5) Uiso 0.500000 R . P 1
C2 C 1.1069(15) 0.6470(11) 0.5737(13) 0.087(4) Uani 0.500000 . U P 1
H2a H 1.0572(15) 0.6541(11) 0.5277(13) 0.104(5) Uiso 0.500000 R . P 1
H2b H 1.1798(15) 0.6680(11) 0.5594(13) 0.104(5) Uiso 0.500000 R . P 1
C3 C 1.115(2) 0.5486(10) 0.5965(16) 0.118(6) Uani 0.500000 . U P 1
H3a H 1.132(2) 0.5182(10) 0.5478(16) 0.141(7) Uiso 0.500000 R . P 1
H3b H 1.179(2) 0.5421(10) 0.6322(16) 0.141(7) Uiso 0.500000 R . P 1
C4 C 1.0237(17) 0.5063(9) 0.6330(10) 0.133(5) Uani 0.500000 . U P 1
H4a H 0.9579(17) 0.5153(9) 0.5995(10) 0.160(6) Uiso 0.500000 R . P 1
H4b H 1.0391(17) 0.4462(9) 0.6329(10) 0.160(6) Uiso 0.500000 R . P 1
C5 C 1.000(2) 0.5285(13) 0.7056(15) 0.120(7) Uani 0.500000 . U P 1
H5a H 1.069(2) 0.5241(13) 0.7363(15) 0.144(8) Uiso 0.500000 R . P 1
H5b H 0.951(2) 0.4848(13) 0.7258(15) 0.144(8) Uiso 0.500000 R . P 1
C6 C 0.940(2) 0.6251(13) 0.7332(15) 0.082(5) Uani 0.500000 . U P 1
H6a H 0.863(2) 0.6176(13) 0.7479(15) 0.099(6) Uiso 0.500000 R . P 1
H6b H 0.980(2) 0.6505(13) 0.7778(15) 0.099(6) Uiso 0.500000 R . P 1
C1A C 1.0625(19) 0.7088(17) 0.6320(19) 0.094(6) Uani 0.500000 . U P 2
H1Aa H 1.1025(19) 0.7343(17) 0.6769(19) 0.113(7) Uiso 0.500000 R . P 2
H1Ab H 1.0475(19) 0.7531(17) 0.5933(19) 0.113(7) Uiso 0.500000 R . P 2
C2A C 1.133(2) 0.6498(18) 0.5967(17) 0.145(9) Uani 0.500000 . U P 2
C3A C 1.116(3) 0.5714(17) 0.595(2) 0.169(9) Uani 0.500000 . U P 2
H3Aa H 1.054(3) 0.5617(17) 0.558(2) 0.202(11) Uiso 0.500000 R . P 2
H3Ab H 1.181(3) 0.5459(17) 0.571(2) 0.202(11) Uiso 0.500000 R . P 2
C4A C 1.0948(17) 0.5256(12) 0.6655(15) 0.177(7) Uani 0.500000 . U P 2
H4Aa H 1.1059(17) 0.4663(12) 0.6535(15) 0.212(9) Uiso 0.500000 R . P 2
H4Ab H 1.1516(17) 0.5412(12) 0.7049(15) 0.212(9) Uiso 0.500000 R . P 2
C10 C 0.5091(15) 0.5688(11) 0.2843(7) 0.083(4) Uani 0.500000 . U P 1
H10a H 0.5435(15) 0.5338(11) 0.2440(7) 0.099(4) Uiso 0.500000 R . P 1
H10b H 0.5529(15) 0.6201(11) 0.2896(7) 0.099(4) Uiso 0.500000 R . P 1
C13 C 0.2820(18) 0.6133(15) 0.3843(13) 0.130(8) Uani 0.500000 . U P 1
C12 C 0.3341(17) 0.6585(10) 0.3061(9) 0.113(5) Uani 0.500000 . U P 1
H12a H 0.2757(17) 0.6874(10) 0.2759(9) 0.136(6) Uiso 0.500000 R . P 1
H12b H 0.3895(17) 0.6999(10) 0.3227(9) 0.136(6) Uiso 0.500000 R . P 1
C11 C 0.3867(18) 0.5927(14) 0.2549(11) 0.111(6) Uani 0.500000 . U P 1
H11a H 0.3893(18) 0.6132(14) 0.2002(11) 0.133(7) Uiso 0.500000 R . P 1
H11b H 0.3408(18) 0.5423(14) 0.2552(11) 0.133(7) Uiso 0.500000 R . P 1
C10A C 0.472(2) 0.5511(15) 0.2731(10) 0.125(7) Uani 0.500000 . U P 2
H10c H 0.426(2) 0.5061(15) 0.2511(10) 0.150(9) Uiso 0.500000 R . P 2
H10d H 0.538(2) 0.5549(15) 0.2402(10) 0.150(9) Uiso 0.500000 R . P 2
C13A C 0.2883(14) 0.6447(12) 0.3852(10) 0.086(4) Uani 0.500000 . U P 2
H13c H 0.3217(14) 0.6999(12) 0.3930(10) 0.103(5) Uiso 0.500000 R . P 2
H13d H 0.2104(14) 0.6479(12) 0.3995(10) 0.103(5) Uiso 0.500000 R . P 2
C11A C 0.4137(17) 0.6255(13) 0.2648(11) 0.114(6) Uani 0.500000 . U P 2
C12A C 0.2993(16) 0.6161(14) 0.2967(9) 0.125(5) Uani 0.500000 . U P 2
C17 C 0.7743(13) 1.0740(13) 0.5985(10) 0.091(4) Uani 0.500000 . U P 1
H17a H 0.7765(13) 1.1079(13) 0.6469(10) 0.110(5) Uiso 0.500000 R . P 1
H17b H 0.8099(13) 1.0200(13) 0.6091(10) 0.110(5) Uiso 0.500000 R . P 1
C18 C 0.8359(13) 1.1265(9) 0.5183(9) 0.105(4) Uani 0.500000 . U P 1
H18a H 0.7854(13) 1.1692(9) 0.4972(9) 0.126(5) Uiso 0.500000 R . P 1
H18b H 0.9038(13) 1.1543(9) 0.5365(9) 0.126(5) Uiso 0.500000 R . P 1
C19 C 0.8638(14) 1.0593(14) 0.4497(10) 0.102(4) Uani 0.500000 . U P 1
H19a H 0.9344(14) 1.0720(14) 0.4250(10) 0.122(5) Uiso 0.500000 R . P 1
H19b H 0.8663(14) 1.0024(14) 0.4711(10) 0.122(5) Uiso 0.500000 R . P 1
C20 C 0.7915(17) 1.0674(15) 0.4055(12) 0.126(6) Uani 0.500000 . U P 1
H20a H 0.8139(17) 1.0389(15) 0.3569(12) 0.151(8) Uiso 0.500000 R . P 1
H20b H 0.7893(17) 1.1272(15) 0.3927(12) 0.151(8) Uiso 0.500000 R . P 1
C5A C 0.964(2) 0.5347(13) 0.7125(16) 0.119(6) Uani 0.500000 . U P 2
H5Aa H 0.966(2) 0.5029(13) 0.7621(16) 0.143(8) Uiso 0.500000 R . P 2
H5Ab H 0.907(2) 0.5100(13) 0.6779(16) 0.143(8) Uiso 0.500000 R . P 2
C6A C 0.939(2) 0.6064(14) 0.7268(14) 0.083(5) Uani 0.500000 . U P 2
H6Aa H 0.984(2) 0.6242(14) 0.7725(14) 0.099(6) Uiso 0.500000 R . P 2
H6Ab H 0.862(2) 0.6059(14) 0.7442(14) 0.099(6) Uiso 0.500000 R . P 2
C17a C 0.7533(16) 1.1006(15) 0.5806(13) 0.122(7) Uani 0.500000 . U P 2
C18a C 0.8586(13) 1.0793(15) 0.5469(11) 0.146(6) Uani 0.500000 . U P 2
H18c H 0.9147(13) 1.1158(15) 0.5710(11) 0.176(8) Uiso 0.500000 R . P 2
H18d H 0.8766(13) 1.0219(15) 0.5627(11) 0.176(8) Uiso 0.500000 R . P 2
C19a C 0.8669(16) 1.0843(17) 0.4723(13) 0.126(7) Uani 0.500000 . U P 2
H19c H 0.8682(16) 1.1444(17) 0.4611(13) 0.152(8) Uiso 0.500000 R . P 2
H19d H 0.9413(16) 1.0640(17) 0.4613(13) 0.152(8) Uiso 0.500000 R . P 2
C20a C 0.7782(12) 1.0388(10) 0.3923(9) 0.085(3) Uani 0.500000 . U P 2
H20c H 0.8011(12) 0.9813(10) 0.3813(9) 0.102(4) Uiso 0.500000 R . P 2
H20d H 0.7848(12) 1.0716(10) 0.3436(9) 0.102(4) Uiso 0.500000 R . P 2
H16c H 0.6288(5) 1.0324(3) 0.6131(3) 0.1071(17) Uiso 0.500000 R . P 2
H16d H 0.5961(5) 1.1063(3) 0.5550(3) 0.1071(17) Uiso 0.500000 R . P 2
H17c H 0.7422(16) 1.1599(15) 0.5687(13) 0.147(9) Uiso 0.500000 R . P 2
H17d H 0.7647(16) 1.0970(15) 0.6382(13) 0.147(9) Uiso 0.500000 R . P 2
H14a H 0.3278(4) 0.5188(3) 0.4437(3) 0.0958(15) Uiso 0.500000 R . P 1
H14b H 0.3382(4) 0.6044(3) 0.4894(3) 0.0958(15) Uiso 0.500000 R . P 1
H13a H 0.2385(18) 0.6554(15) 0.4122(13) 0.156(10) Uiso 0.500000 R . P 1
H13b H 0.2304(18) 0.5703(15) 0.3654(13) 0.156(10) Uiso 0.500000 R . P 1
H11c H 0.4526(17) 0.6701(13) 0.2935(11) 0.137(7) Uiso 0.500000 R . P 2
H11d H 0.4091(17) 0.6411(13) 0.2086(11) 0.137(7) Uiso 0.500000 R . P 2
H12c H 0.2773(16) 0.5573(14) 0.2925(9) 0.150(6) Uiso 0.500000 R . P 2
H12d H 0.2481(16) 0.6489(14) 0.2636(9) 0.150(6) Uiso 0.500000 R . P 2

loop_
_atom_site_aniso_label
_atom_site_aniso_U_11
_atom_site_aniso_U_22
_atom_site_aniso_U_33
_atom_site_aniso_U_12
_atom_site_aniso_U_13
_atom_site_aniso_U_23
Co01 0.0599(4) 0.0603(4) 0.0555(4) -0.0022(3) -0.0042(3) -0.0005(2)
S002 0.0786(7) 0.0669(7) 0.0581(6) -0.0036(5) -0.0028(5) -0.0031(5)
S003 0.0622(6) 0.0727(7) 0.0666(6) -0.0016(5) -0.0027(5) -0.0077(5)
S004 0.0791(7) 0.0750(7) 0.0549(6) 0.0042(6) -0.0060(5) 0.0034(5)
S005 0.0624(7) 0.0766(7) 0.0665(6) -0.0067(5) -0.0012(5) 0.0111(5)
S006 0.0650(7) 0.0724(7) 0.0686(6) -0.0053(5) -0.0007(5) 0.0106(5)
S007 0.0716(7) 0.0710(7) 0.0744(7) 0.0021(5) 0.0024(6) -0.0129(6)
N00B 0.082(2) 0.0604(19) 0.0588(18) -0.0075(13) -0.0131(13) 0.0013(12)
N00C 0.0666(19) 0.082(2) 0.073(2) 0.0024(14) -0.0075(13) 0.0099(16)
N009 0.065(2) 0.0650(18) 0.078(2) 0.0023(13) 0.0045(15) 0.0056(12)
C8 0.069(2) 0.058(2) 0.055(2) 0.0000(13) -0.0057(13) 0.0033(13)
C15 0.054(2) 0.072(2) 0.065(2) 0.0009(14) -0.0007(15) 0.0036(12)
C7 0.063(2) 0.061(2) 0.063(2) -0.0006(13) -0.0021(13) 0.0006(15)
C14 0.081(3) 0.079(3) 0.079(3) -0.0147(17) -0.0102(16) -0.000(2)
C9 0.105(4) 0.068(3) 0.075(2) -0.004(2) -0.0102(18) -0.0129(16)
C16 0.098(3) 0.066(3) 0.104(3) 0.002(2) 0.008(2) -0.0041(18)
C21 0.093(3) 0.082(3) 0.091(3) 0.004(2) 0.0053(19) 0.0193(18)
C1 0.063(5) 0.076(7) 0.091(9) 0.005(3) -0.008(3) 0.022(4)
C2 0.069(7) 0.081(6) 0.111(8) 0.011(4) 0.009(4) 0.018(4)
C3 0.151(12) 0.068(7) 0.136(11) 0.022(4) 0.035(6) 0.024(4)
C4 0.179(13) 0.084(7) 0.138(9) -0.009(5) 0.044(7) 0.010(4)
C5 0.154(17) 0.085(7) 0.120(9) 0.030(5) 0.026(6) 0.032(4)
C6 0.082(9) 0.083(8) 0.081(6) -0.002(4) -0.014(3) 0.018(3)
C1A 0.061(5) 0.117(9) 0.103(14) -0.002(3) -0.010(4) 0.030(5)
C2A 0.119(11) 0.120(9) 0.20(2) 0.011(5) 0.060(8) 0.029(7)
C3A 0.169(16) 0.122(10) 0.219(16) 0.004(5) 0.096(9) 0.025(7)
C4A 0.170(12) 0.122(10) 0.243(16) 0.045(7) 0.110(8) 0.044(8)
C10 0.109(9) 0.086(7) 0.052(4) -0.001(5) -0.011(3) -0.013(3)
C13 0.104(7) 0.18(2) 0.107(8) 0.013(5) -0.015(3) 0.041(6)
C12 0.131(11) 0.112(10) 0.097(7) 0.013(6) -0.007(5) 0.022(5)
C11 0.119(9) 0.135(13) 0.079(7) 0.008(6) -0.023(4) 0.015(5)
C10A 0.154(16) 0.142(12) 0.079(6) 0.023(8) -0.014(3) -0.001(4)
C13A 0.077(7) 0.094(8) 0.086(6) -0.005(4) -0.014(3) 0.011(4)
C11A 0.142(11) 0.126(12) 0.075(8) 0.013(6) -0.004(4) 0.014(5)
C12A 0.138(10) 0.154(15) 0.083(6) 0.011(6) -0.015(4) 0.005(4)
C17 0.099(6) 0.087(10) 0.088(6) -0.012(4) 0.007(3) -0.009(4)
C18 0.125(9) 0.095(8) 0.096(7) -0.038(5) 0.019(4) -0.003(5)
C19 0.085(6) 0.121(10) 0.099(7) -0.029(4) 0.022(4) -0.020(5)
C20 0.105(6) 0.163(17) 0.110(8) -0.033(4) 0.017(3) -0.011(5)
C5A 0.141(13) 0.094(7) 0.125(11) 0.020(4) 0.044(7) 0.024(4)
C6A 0.084(9) 0.091(7) 0.073(7) 0.013(4) -0.002(4) 0.018(4)
C17a 0.108(6) 0.116(14) 0.143(12) -0.022(4) 0.010(4) -0.030(7)
C18a 0.103(7) 0.210(19) 0.126(8) -0.003(5) -0.003(4) -0.031(6)
C19a 0.093(8) 0.156(18) 0.130(8) -0.014(6) 0.001(4) -0.030(6)
C20a 0.091(5) 0.073(7) 0.091(6) -0.012(4) 0.012(3) 0.009(5)

loop_
_atom_type_symbol
_atom_type_scat_dispersion_real
_atom_type_scat_dispersion_imag
_atom_type_scat_Cromer_Mann_a1
_atom_type_scat_Cromer_Mann_a2
_atom_type_scat_Cromer_Mann_a3
_atom_type_scat_Cromer_Mann_a4
_atom_type_scat_Cromer_Mann_b1
_atom_type_scat_Cromer_Mann_b2
_atom_type_scat_Cromer_Mann_b3
_atom_type_scat_Cromer_Mann_b4
_atom_type_scat_Cromer_Mann_c
_atom_type_scat_source
_atom_type_scat_dispersion_source
C 0.00313 0.00162 2.31000 1.02000 1.58860 0.86500 20.84390 10.20750 0.56870 51.65120 0.21560 'International Tables Volume C Table 6.1.1.4 (pp. 500-502)' 'Brennan, Cowan, Rev. Sci. Instrum., 1992, 63, 850'
Co 0.35001 0.97719 12.28410 7.34090 4.00340 2.34880 4.27910 0.27840 13.53590 71.16920 1.01180 'International Tables Volume C Table 6.1.1.4 (pp. 500-502)' 'Brennan, Cowan, Rev. Sci. Instrum., 1992, 63, 850'
H 0.00000 0.00000 0.49300 0.32291 0.14019 0.04081 10.51090 26.12570 3.14236 57.79970 0.00304 'International Tables Volume C Table 6.1.1.4 (pp. 500-502)' 'Brennan, Cowan, Rev. Sci. Instrum., 1992, 63, 850'
N 0.00612 0.00332 12.21260 3.13220 2.01250 1.16630 0.00570 9.89330 28.99750 0.58260 -11.52900 'International Tables Volume C Table 6.1.1.4 (pp. 500-502)' 'Brennan, Cowan, Rev. Sci. Instrum., 1992, 63, 850'
S 0.12485 0.12449 6.90530 5.20340 1.43790 1.58630 1.46790 22.21510 0.25360 56.17200 0.86690 'International Tables Volume C Table 6.1.1.4 (pp. 500-502)' 'Brennan, Cowan, Rev. Sci. Instrum., 1992, 63, 850'

loop_
_geom_angle_atom_site_label_1
_geom_angle_atom_site_label_2
_geom_angle_atom_site_label_3
_geom_angle
_geom_angle_site_symmetry_1
_geom_angle_site_symmetry_3
_geom_angle_publ_flag
S003 Co01 S002 96.08(5) . . y
S004 Co01 S002 76.52(4) . . y
S004 Co01 S003 96.64(5) . . y
S005 Co01 S002 94.26(5) . . y
S005 Co01 S003 167.44(5) . . y
S005 Co01 S004 92.67(5) . . y
S006 Co01 S002 96.40(4) . . y
S006 Co01 S003 95.23(4) . . y
S006 Co01 S004 166.74(5) . . y
S006 Co01 S005 76.52(4) . . y
S007 Co01 S002 166.93(5) . . y
S007 Co01 S003 76.87(4) . . y
S007 Co01 S004 93.21(5) . . y
S007 Co01 S005 94.27(5) . . y
S007 Co01 S006 95.21(5) . . y
C15 S002 Co01 86.27(15) . . ?
C8 S003 Co01 85.86(15) . . ?
C15 S004 Co01 86.55(15) . . ?
C7 S005 Co01 86.35(15) . . ?
C7 S006 Co01 86.25(15) . . ?
C8 S007 Co01 86.47(14) . . ?
C14 N00B C8 121.0(4) . . ?
C9 N00B C8 121.3(4) . . ?
C9 N00B C14 117.3(4) . . ?
C1 N00C C7 125.8(11) . . ?
C6 N00C C7 122.2(11) . . ?
C6 N00C C1 111.8(15) . . ?
C1A N00C C7 115.4(11) . . ?
C1A N00C C1 11(2) . . ?
C1A N00C C6 122.4(16) . . ?
C6A N00C C7 120.7(11) . . ?
C6A N00C C1 113.1(15) . . ?
C6A N00C C6 11.5(17) . . ?
C6A N00C C1A 122.9(14) . . ?
C16 N009 C15 121.7(4) . . ?
C21 N009 C15 120.9(4) . . ?
C21 N009 C16 116.7(4) . . ?
S007 C8 S003 110.8(2) . . ?
N00B C8 S003 124.8(3) . . ?
N00B C8 S007 124.5(3) . . ?
S004 C15 S002 110.1(2) . . ?
N009 C15 S002 125.1(3) . . ?
N009 C15 S004 124.8(3) . . ?
S006 C7 S005 110.9(2) . . ?
N00C C7 S005 124.4(3) . . ?
N00C C7 S006 124.8(3) . . ?
C13 C14 N00B 118.9(10) . . ?
C13A C14 N00B 111.3(7) . . ?
C13A C14 C13 17.8(16) . . ?
C10 C9 N00B 109.7(7) . . ?
C10A C9 N00B 113.7(9) . . ?
C10A C9 C10 20.3(12) . . ?
C17 C16 N009 110.5(8) . . ?
C17a C16 N009 115.2(10) . . ?
C17a C16 C17 20.9(13) . . ?
C20 C21 N009 111.6(9) . . ?
C20a C21 N009 114.2(8) . . ?
C20a C21 C20 18.8(11) . . ?
C2 C1 N00C 108.7(19) . . ?
C3 C2 C1 110.0(18) . . ?
C4 C3 C2 120.5(16) . . ?
C5 C4 C3 117(2) . . ?
C6 C5 C4 125.3(19) . . ?
C5 C6 N00C 103.7(17) . . ?
C2A C1A N00C 117(2) . . ?
C3A C2A C1A 125(3) . . ?
C4A C3A C2A 121(3) . . ?
C5A C4A C3A 120.2(19) . . ?
C11 C10 C9 113.1(15) . . ?
C12 C13 C14 119.3(17) . . ?
C11 C12 C13 108.9(16) . . ?
C12 C11 C10 112.8(15) . . ?
C11A C10A C9 118.0(16) . . ?
C12A C13A C14 106.9(14) . . ?
C12A C11A C10A 110(2) . . ?
C11A C12A C13A 114.0(16) . . ?
C18 C17 C16 101.0(11) . . ?
C19 C18 C17 109.0(14) . . ?
C20 C19 C18 103(2) . . ?
C19 C20 C21 126.4(19) . . ?
C6A C5A C4A 113(2) . . ?
C5A C6A N00C 121(2) . . ?
C18a C17a C16 127.5(19) . . ?
C19a C18a C17a 117.5(19) . . ?
C20a C19a C18a 129.9(18) . . ?
C19a C20a C21 108.0(11) . . ?

loop_
_geom_bond_atom_site_label_1
_geom_bond_atom_site_label_2
_geom_bond_distance
_geom_bond_site_symmetry_2
_geom_bond_publ_flag
Co01 S002 2.2753(12) . y
Co01 S003 2.2785(12) . y
Co01 S004 2.2619(12) . y
Co01 S005 2.2763(13) . y
Co01 S006 2.2736(12) . y
Co01 S007 2.2587(12) . y
S002 C15 1.710(4) . ?
S003 C8 1.713(4) . ?
S004 C15 1.716(4) . ?
S005 C7 1.707(4) . ?
S006 C7 1.715(4) . ?
S007 C8 1.714(4) . ?
N00B C8 1.327(5) . ?
N00B C14 1.467(6) . ?
N00B C9 1.451(5) . ?
N00C C7 1.326(5) . ?
N00C C1 1.425(19) . ?
N00C C6 1.42(2) . ?
N00C C1A 1.567(19) . ?
N00C C6A 1.53(2) . ?
N009 C15 1.315(5) . ?
N009 C16 1.446(6) . ?
N009 C21 1.457(5) . ?
C14 C13 1.33(2) . ?
C14 C13A 1.567(18) . ?
C9 C10 1.472(15) . ?
C9 C10A 1.602(18) . ?
C16 C17 1.582(17) . ?
C16 C17a 1.39(2) . ?
C21 C20 1.615(18) . ?
C21 C20a 1.454(15) . ?
C1 C2 1.62(4) . ?
C2 C3 1.61(2) . ?
C3 C4 1.43(3) . ?
C4 C5 1.30(3) . ?
C5 C6 1.76(3) . ?
C1A C2A 1.40(4) . ?
C2A C3A 1.26(3) . ?
C3A C4A 1.41(3) . ?
C4A C5A 1.77(3) . ?
C10 C11 1.59(3) . ?
C13 C12 1.62(3) . ?
C12 C11 1.49(3) . ?
C10A C11A 1.38(3) . ?
C13A C12A 1.55(3) . ?
C11A C12A 1.49(3) . ?
C17 C18 1.75(2) . ?
C18 C19 1.60(2) . ?
C19 C20 1.14(3) . ?
C5A C6A 1.20(3) . ?
C17a C18a 1.43(3) . ?
C18a C19a 1.25(2) . ?
C19a C20a 1.84(2) . ?

loop_
_geom_torsion_atom_site_label_1
_geom_torsion_atom_site_label_2
_geom_torsion_atom_site_label_3
_geom_torsion_atom_site_label_4
_geom_torsion
_geom_torsion_site_symmetry_1
_geom_torsion_site_symmetry_2
_geom_torsion_site_symmetry_3
_geom_torsion_site_symmetry_4
_geom_torsion_publ_flag
S002 C15 N009 C16 3.7(5) . . . . ?
S002 C15 N009 C21 174.2(4) . . . . ?
S003 C8 N00B C14 2.4(4) . . . . ?
S003 C8 N00B C9 174.4(3) . . . . ?
S004 C15 N009 C16 -174.0(4) . . . . ?
S004 C15 N009 C21 -3.5(5) . . . . ?
S005 C7 N00C C1 1.8(14) . . . . ?
S005 C7 N00C C6 176.6(11) . . . . ?
S005 C7 N00C C1A -1.2(14) . . . . ?
S005 C7 N00C C6A -170.0(11) . . . . ?
S006 C7 N00C C1 -176.9(14) . . . . ?
S006 C7 N00C C6 -2.0(12) . . . . ?
S006 C7 N00C C1A -179.9(14) . . . . ?
S006 C7 N00C C6A 11.3(11) . . . . ?
S007 C8 N00B C14 -177.9(3) . . . . ?
S007 C8 N00B C9 -5.8(4) . . . . ?
N00B C14 C13 C12 -1.3(8) . . . . ?
N00B C14 C13A C12A 66.5(10) . . . . ?
N00B C9 C10 C11 -64.3(10) . . . . ?
N00B C9 C10A C11A 5.8(12) . . . . ?
N00C C1 C2 C3 -66.0(19) . . . . ?
N00C C1A C2A C3A -7(4) . . . . ?
N00C C6A C5A C4A 48(3) . . . . ?
N009 C16 C17 C18 67.8(8) . . . . ?
N009 C16 C17a C18a -10.5(13) . . . . ?
N009 C21 C20 C19 1.6(15) . . . . ?
N009 C21 C20a C19a -50.3(11) . . . . ?
C14 C13 C12 C11 66(2) . . . . ?
C14 C13A C12A C11A -71.3(15) . . . . ?
C9 C10 C11 C12 68.7(14) . . . . ?
C9 C10A C11A C12A -71.8(19) . . . . ?
C16 C17a C18a C19a 60(3) . . . . ?
C21 C20 C19 C18 -70(2) . . . . ?
C1 C2 C3 C4 48.4(19) . . . . ?
C2 C3 C4 C5 -68(3) . . . . ?
C3 C4 C5 C6 71(2) . . . . ?
C1A C2A C3A C4A -52(4) . . . . ?
C2A C3A C4A C5A 73(4) . . . . ?
C10 C11 C12 C13 -82.6(18) . . . . ?
C10A C11A C12A C13A 94.3(17) . . . . ?
C17 C18 C19 C20 99.4(18) . . . . ?
C17a C18a C19a C20a -52(3) . . . . ?

loop_
_smtbx_masks_void_nr
_smtbx_masks_void_average_x
_smtbx_masks_void_average_y
_smtbx_masks_void_average_z
_smtbx_masks_void_volume
_smtbx_masks_void_count_electrons
_smtbx_masks_void_content
1 0.093 0.236 0.723 167.2 42.3 '1 DCM'
2 -0.093 0.764 0.277 167.2 42.0 '1 DCM'
3 0.407 0.736 0.777 167.2 42.0 '1 DCM'
4 0.593 0.264 0.223 167.2 42.3 '1 DCM'

loop_
_restr_rigu_atom_site_label_1
_restr_rigu_atom_site_label_2
_restr_rigu_target_weight_param
_restr_rigu_u13_diff
_restr_rigu_u23_diff
_restr_rigu_u33_diff
Co01 S002 0.004000 0.004261 -0.001195 -0.003967
Co01 S002 0.004000 0.004261 -0.001195 -0.003967
Co01 S003 0.004000 -0.003438 -0.000782 -0.003629
Co01 S003 0.004000 -0.003438 -0.000782 -0.003629
Co01 S004 0.004000 0.000953 0.008219 -0.001822
Co01 S004 0.004000 0.000953 0.008219 -0.001822
Co01 S005 0.004000 -0.002628 0.004463 -0.001960
Co01 S005 0.004000 -0.002628 0.004463 -0.001960
Co01 S006 0.004000 -0.000330 -0.006223 -0.004788
Co01 S006 0.004000 -0.000330 -0.006223 -0.004788
Co01 S007 0.004000 0.007143 -0.002403 -0.001522
Co01 S007 0.004000 0.007143 -0.002403 -0.001522
Co01 C8 0.004000 0.003708 -0.001050 -0.005489
Co01 C8 0.004000 0.003708 -0.001050 -0.005489
Co01 C15 0.004000 -0.003630 0.004372 -0.009215
Co01 C15 0.004000 -0.003630 0.004372 -0.009215
Co01 C7 0.004000 0.004330 0.000237 -0.004936
Co01 C7 0.004000 0.004330 0.000237 -0.004936
S002 S003 0.004000 -0.007998 0.000136 0.000729
S002 S003 0.004000 -0.007998 0.000136 0.000729
S002 S004 0.004000 -0.006636 -0.003449 0.000925
S002 S004 0.004000 -0.006636 -0.003449 0.000925
S002 S005 0.004000 -0.001824 -0.018898 0.000402
S002 S005 0.004000 -0.001824 -0.018898 0.000402
S002 S006 0.004000 -0.001406 0.010582 -0.000223
S002 S006 0.004000 -0.001406 0.010582 -0.000223
S002 S007 0.004000 0.008055 -0.002302 0.002717
S002 S007 0.004000 0.008055 -0.002302 0.002717
S002 N009 0.004000 -0.004157 -0.007628 0.001680
S002 N009 0.004000 -0.004157 -0.007628 0.001680
S002 C15 0.004000 -0.002088 -0.004082 -0.000807
S002 C15 0.004000 -0.002088 -0.004082 -0.000807
S003 S004 0.004000 -0.011168 0.014583 -0.003387
S003 S004 0.004000 -0.011168 0.014583 -0.003387
S003 S005 0.004000 -0.003532 0.005451 0.001531
S003 S005 0.004000 -0.003532 0.005451 0.001531
S003 S006 0.004000 0.004757 -0.006104 -0.001974
S003 S006 0.004000 0.004757 -0.006104 -0.001974
S003 S007 0.004000 0.002550 0.006836 0.000494
S003 S007 0.004000 0.002550 0.006836 0.000494
S003 N00B 0.004000 -0.006183 0.007530 0.003444
S003 N00B 0.004000 -0.006183 0.007530 0.003444
S003 C8 0.004000 -0.000800 0.004157 0.000607
S003 C8 0.004000 -0.000800 0.004157 0.000607
S004 S005 0.004000 0.002726 0.009361 -0.001236
S004 S005 0.004000 0.002726 0.009361 -0.001236
S004 S006 0.004000 0.000422 -0.011176 -0.003164
S004 S006 0.004000 0.000422 -0.011176 -0.003164
S004 S007 0.004000 -0.000735 -0.018151 0.001752
S004 S007 0.004000 -0.000735 -0.018151 0.001752
S004 N009 0.004000 -0.007594 0.011090 0.003363
S004 N009 0.004000 -0.007594 0.011090 0.003363
S004 C15 0.004000 -0.006787 0.002563 -0.003440
S004 C15 0.004000 -0.006787 0.002563 -0.003440
S005 S006 0.004000 0.002061 -0.000582 -0.001472
S005 S006 0.004000 0.002061 -0.000582 -0.001472
S005 S007 0.004000 0.015212 -0.008637 0.000035
S005 S007 0.004000 0.015212 -0.008637 0.000035
S005 N00C 0.004000 0.006810 0.005570 0.000132
S005 N00C 0.004000 0.006810 0.005570 0.000132
S005 C7 0.004000 0.005188 0.000476 -0.002978
S005 C7 0.004000 0.005188 0.000476 -0.002978
S006 S007 0.004000 0.019113 0.012242 -0.000280
S006 S007 0.004000 0.019113 0.012242 -0.000280
S006 N00C 0.004000 0.006900 -0.007241 -0.000335
S006 N00C 0.004000 0.006900 -0.007241 -0.000335
S006 C7 0.004000 0.004031 -0.002001 -0.001394
S006 C7 0.004000 0.004031 -0.002001 -0.001394
S007 N00B 0.004000 0.012413 -0.009963 0.001863
S007 N00B 0.004000 0.012413 -0.009963 0.001863
S007 C8 0.004000 0.004962 -0.004510 0.001122
S007 C8 0.004000 0.004962 -0.004510 0.001122
N00B C8 0.004000 0.001952 0.002055 -0.004950
N00B C8 0.004000 0.001952 0.002055 -0.004950
N00B C14 0.004000 0.006385 -0.001990 0.001141
N00B C14 0.004000 0.006385 -0.001990 0.001141
N00B C9 0.004000 0.001826 0.008226 0.001187
N00B C9 0.004000 0.001826 0.008226 0.001187
N00B C10 0.004000 0.005875 0.012844 0.007480
N00B C13 0.004000 -0.004807 -0.004704 -0.014701
N00B C10A 0.004000 -0.003140 -0.006496 -0.020816
N00B C13A 0.004000 0.007331 0.008468 0.000298
N00C C7 0.004000 -0.000322 0.001214 -0.002168
N00C C7 0.004000 -0.000322 0.001214 -0.002168
N00C C1 0.004000 -0.000944 -0.000763 0.003095
N00C C2 0.004000 0.010551 -0.011280 0.001463
N00C C5 0.004000 -0.005801 -0.005845 0.007802
N00C C6 0.004000 0.007675 -0.003014 0.001263
N00C C1A 0.004000 0.004011 -0.006074 0.002458
N00C C2A 0.004000 -0.007976 0.003476 -0.013580
N00C C5A 0.004000 -0.002830 -0.008296 -0.007986
N00C C6A 0.004000 0.000946 0.007498 0.003016
N009 C15 0.004000 -0.000823 0.000609 -0.006713
N009 C15 0.004000 -0.000823 0.000609 -0.006713
N009 C16 0.004000 -0.010404 0.009793 -0.006189
N009 C16 0.004000 -0.010404 0.009793 -0.006189
N009 C21 0.004000 -0.007769 -0.003471 -0.004167
N009 C21 0.004000 -0.007769 -0.003471 -0.004167
N009 C17 0.004000 -0.015898 -0.002535 -0.006964
N009 C20 0.004000 0.018583 -0.000389 -0.024948
N009 C17a 0.004000 -0.008001 0.009901 -0.014759
N009 C20a 0.004000 -0.011587 -0.003179 -0.005386
C8 C14 0.004000 0.007920 -0.001856 -0.001958
C8 C14 0.004000 0.007920 -0.001856 -0.001958
C8 C9 0.004000 0.000784 0.004376 0.002587
C8 C9 0.004000 0.000784 0.004376 0.002587
C15 C16 0.004000 -0.008264 0.008254 0.004371
C15 C16 0.004000 -0.008264 0.008254 0.004371
C15 C21 0.004000 -0.003833 -0.002321 -0.001250
C15 C21 0.004000 -0.003833 -0.002321 -0.001250
C7 C1 0.004000 0.008710 -0.002089 0.001295
C7 C6 0.004000 0.002388 -0.001039 0.001116
C7 C1A 0.004000 0.003937 -0.003644 0.002594
C7 C6A 0.004000 -0.002990 0.001019 0.002156
C14 C9 0.004000 0.007117 0.024056 -0.002031
C14 C9 0.004000 0.007117 0.024056 -0.002031
C14 C13 0.004000 0.000044 -0.001055 0.002557
C14 C12 0.004000 -0.010586 0.001304 -0.001451
C14 C13A 0.004000 -0.002014 0.008298 0.007945
C14 C12A 0.004000 0.006592 0.004125 -0.003815
C9 C10 0.004000 0.010248 0.014212 0.012733
C9 C11 0.004000 0.010534 0.003370 0.013364
C9 C10A 0.004000 0.003226 -0.000393 -0.000709
C9 C11A 0.004000 0.020613 0.004052 -0.003382
C16 C21 0.004000 -0.019967 -0.017210 0.005389
C16 C21 0.004000 -0.019967 -0.017210 0.005389
C16 C17 0.004000 -0.012892 -0.001974 0.004038
C16 C18 0.004000 -0.023992 0.007484 0.010279
C16 C17a 0.004000 -0.003055 -0.001659 0.002960
C16 C18a 0.004000 0.014689 -0.013334 -0.009731
C21 C19 0.004000 -0.029890 0.020030 0.010339
C21 C20 0.004000 -0.008074 -0.001356 0.002872
C21 C19a 0.004000 -0.010085 0.001238 0.010244
C21 C20a 0.004000 -0.012752 0.001731 0.006012
C1 C2 0.004000 0.014751 -0.007179 0.001460
C1 C3 0.004000 0.008259 0.006845 0.009942
C1 C6 0.004000 0.006422 0.006215 -0.008241
C2 C3 0.004000 -0.000347 -0.004804 0.015070
C2 C4 0.004000 0.012886 -0.000387 -0.003226
C3 C4 0.004000 0.010339 -0.002430 0.001981
C3 C5 0.004000 0.006674 0.011145 0.000963
C4 C5 0.004000 0.010072 -0.008946 0.003088
C4 C6 0.004000 0.001605 -0.008339 0.006333
C5 C6 0.004000 0.008278 -0.004449 -0.007821
C1A C2A 0.004000 0.000239 0.001897 0.007161
C1A C3A 0.004000 0.001439 -0.004622 0.001127
C1A C6A 0.004000 0.011970 0.018615 -0.000101
C2A C3A 0.004000 0.001791 0.001337 -0.000635
C2A C4A 0.004000 0.012627 0.006158 -0.003829
C3A C4A 0.004000 0.013473 -0.003257 -0.003961
C3A C5A 0.004000 0.014019 0.035946 0.007005
C4A C5A 0.004000 0.008225 -0.004804 -0.008205
C4A C6A 0.004000 -0.000881 0.001167 0.002255
C10 C12 0.004000 -0.011695 -0.017980 -0.014948
C10 C11 0.004000 -0.000777 -0.011144 0.001266
C13 C12 0.004000 -0.012821 -0.003949 0.005827
C13 C11 0.004000 0.000641 0.033682 0.015071
C12 C11 0.004000 -0.014580 -0.007347 -0.008230
C10A C11A 0.004000 0.010734 0.004101 0.007295
C10A C12A 0.004000 0.015463 -0.011830 -0.000705
C13A C11A 0.004000 -0.017227 0.027441 -0.005716
C13A C12A 0.004000 -0.009732 -0.005616 0.001581
C11A C12A 0.004000 -0.008254 -0.010925 -0.006401
C17 C18 0.004000 -0.000307 -0.011022 0.011470
C17 C19 0.004000 0.012008 -0.012599 0.004611
C18 C19 0.004000 0.005992 -0.017118 0.008221
C18 C20 0.004000 -0.018172 -0.008202 -0.016815
C19 C20 0.004000 0.004578 -0.004478 -0.010607
C5A C6A 0.004000 0.004042 -0.003198 0.002071
C17a C18a 0.004000 -0.002193 -0.006486 0.000709
C17a C19a 0.004000 -0.000497 0.000094 0.006164
C18a C19a 0.004000 -0.000046 -0.008457 -0.003292
C18a C20a 0.004000 0.004506 -0.014070 0.013044
C19a C20a 0.004000 0.007870 -0.007351 0.001463
